data_7218292
loop_
_publ_author_name
'Liu, Lin'
'Zhang, Gong-Ming'
'Zhu, Ru-Gang'
'Liu, Yong-Hui'
'Yao, Hui-Meng'
'Han, Zheng-Bo'

_publ_section_title
;
 Dinuclear Cd(ii), Mn(ii) and Cu(ii) complexes derived from
 (anthraquinone-1-diyl) benzoate: DNA binding and cleavage studies
;
_journal_issue 87
_journal_name_full 'RSC Adv.'
_journal_page_first 46639
_journal_paper_doi 10.1039/C4RA07997C
_journal_volume 4
_journal_year 2014
_chemical_formula_sum 'C90 H62 Mn2 N2 O20'
_chemical_formula_weight 1601.30
_chemical_name_systematic
;
 ?
;
_space_group_IT_number 2
_symmetry_cell_setting triclinic
_symmetry_space_group_name_Hall '-P 1'
_symmetry_space_group_name_H-M 'P -1'
_atom_sites_solution_hydrogens geom
_atom_sites_solution_primary direct
_atom_sites_solution_secondary difmap
_audit_creation_method SHELXL-97
_cell_angle_alpha 108.545(12)
_cell_angle_beta 97.460(9)
_cell_angle_gamma 103.804(9)
_cell_formula_units_Z 1
_cell_length_a 8.012(6)
_cell_length_b 14.559(14)
_cell_length_c 17.184(14)
_cell_measurement_temperature 296(2)
_cell_volume 1799(3)
_computing_cell_refinement 'SAINT (Bruker, 2001)'
_computing_data_collection 'SMART (Bruker, 2001)'
_computing_data_reduction 'SAINT (Bruker, 2001)'
_computing_molecular_graphics 'SHELXTL (Bruker, 2001)'
_computing_publication_material 'SHELXTL (Bruker, 2001)'
_computing_structure_refinement 'SHELXL97 (Sheldrick, 1997)'
_computing_structure_solution 'SHELXS97 (Sheldrick, 1997)'
_diffrn_ambient_temperature 296(2)
_diffrn_measured_fraction_theta_full 0.982
_diffrn_measured_fraction_theta_max 0.982
_diffrn_measurement_device_type 'Bruker SMART APEX area-detector'
_diffrn_measurement_method '\f and \w scan'
_diffrn_radiation_monochromator graphite
_diffrn_radiation_source 'fine-focus sealed tube'
_diffrn_radiation_type MoK\a
_diffrn_radiation_wavelength 0.71073
_diffrn_reflns_av_R_equivalents 0.0245
_diffrn_reflns_av_sigmaI/netI 0.0463
_diffrn_reflns_limit_h_max 9
_diffrn_reflns_limit_h_min -9
_diffrn_reflns_limit_k_max 17
_diffrn_reflns_limit_k_min -17
_diffrn_reflns_limit_l_max 20
_diffrn_reflns_limit_l_min -20
_diffrn_reflns_number 10259
_diffrn_reflns_theta_full 25.00
_diffrn_reflns_theta_max 25.00
_diffrn_reflns_theta_min 1.61
_diffrn_standards_decay_% 0
_diffrn_standards_interval_time 0
_diffrn_standards_number 0
_exptl_absorpt_coefficient_mu 0.434
_exptl_absorpt_correction_T_max 0.8926
_exptl_absorpt_correction_T_min 0.8567
_exptl_absorpt_correction_type multi-scan
_exptl_crystal_density_diffrn 1.478
_exptl_crystal_density_method 'not measured'
_exptl_crystal_F_000 826
_exptl_crystal_size_max 0.37
_exptl_crystal_size_mid 0.36
_exptl_crystal_size_min 0.27
_refine_diff_density_max 1.752
_refine_diff_density_min -0.647
_refine_diff_density_rms 0.090
_refine_ls_extinction_method none
_refine_ls_goodness_of_fit_ref 0.993
_refine_ls_hydrogen_treatment mixed
_refine_ls_matrix_type full
_refine_ls_number_parameters 497
_refine_ls_number_reflns 6244
_refine_ls_number_restraints 7
_refine_ls_restrained_S_all 1.009
_refine_ls_R_factor_all 0.0891
_refine_ls_R_factor_gt 0.0700
_refine_ls_shift/su_max 0.001
_refine_ls_shift/su_mean 0.000
_refine_ls_structure_factor_coef Fsqd
_refine_ls_weighting_details 'calc w=1/[\s^2^(Fo^2^)+(0.1154P)^2^+3.4982P] where P=(Fo^2^+2Fc^2^)/3'
_refine_ls_weighting_scheme calc
_refine_ls_wR_factor_gt 0.1899
_refine_ls_wR_factor_ref 0.2085
_reflns_number_gt 4722
_reflns_number_total 6244
_reflns_threshold_expression >2sigma(I)
_cod_data_source_file c4ra07997c2.cif
_cod_data_source_block 2
_cod_depositor_comments
;
The following automatic conversions were performed:

'_symmetry_cell_setting' value 'Triclinic' changed to 'triclinic'
according to
/usr/data/users/saulius/crontab/automatic-downloads/rss-feeds/RSC/lib/dictionaries/cif_core.dic
dictionary named 'cif_core.dic' version 2.4.2 from 2011-04-26.

Automatic conversion script
Id: cif_fix_values 2827 2014-09-09 07:05:25Z andrius 
;
_cod_original_sg_symbol_H-M P-1
_cod_database_code 7218292

loop_
_symmetry_equiv_pos_as_xyz
'x, y, z'
'-x, -y, -z'

loop_
_atom_site_label
_atom_site_type_symbol
_atom_site_fract_x
_atom_site_fract_y
_atom_site_fract_z
_atom_site_U_iso_or_equiv
_atom_site_adp_type
_atom_site_occupancy
_atom_site_symmetry_multiplicity
_atom_site_calc_flag
_atom_site_refinement_flags
Mn1 Mn 0.76113(9) -0.42239(5) 0.56404(4) 0.0349(2) Uani 1 1 d .
C1 C 1.0616(6) -0.3079(3) 0.6747(3) 0.0379(10) Uani 1 1 d .
C2 C 1.2147(5) -0.2352(3) 0.7442(3) 0.0300(9) Uani 1 1 d .
C3 C 1.2045(6) -0.2143(3) 0.8280(3) 0.0359(10) Uani 1 1 d .
H3A H 1.1041 -0.2477 0.8411 0.043 Uiso 1 1 calc R
C4 C 1.3423(6) -0.1444(4) 0.8915(3) 0.0415(11) Uani 1 1 d .
H4A H 1.3357 -0.1314 0.9474 0.050 Uiso 1 1 calc R
C5 C 1.4902(6) -0.0936(3) 0.8723(3) 0.0390(10) Uani 1 1 d .
H5A H 1.5830 -0.0466 0.9156 0.047 Uiso 1 1 calc R
C6 C 1.5028(5) -0.1114(3) 0.7896(3) 0.0300(9) Uani 1 1 d .
C7 C 1.3641(6) -0.1847(3) 0.7258(3) 0.0344(9) Uani 1 1 d .
H7A H 1.3727 -0.1997 0.6699 0.041 Uiso 1 1 calc R
C8 C 1.6667(5) -0.0599(3) 0.7695(3) 0.0326(9) Uani 1 1 d .
C9 C 1.8077(6) -0.1002(4) 0.7731(3) 0.0448(11) Uani 1 1 d .
H9A H 1.7948 -0.1575 0.7875 0.054 Uiso 1 1 calc R
C10 C 1.9653(7) -0.0583(4) 0.7561(4) 0.0530(13) Uani 1 1 d .
H10A H 2.0571 -0.0866 0.7599 0.064 Uiso 1 1 calc R
C11 C 1.9864(6) 0.0251(4) 0.7335(3) 0.0444(11) Uani 1 1 d .
H11A H 2.0917 0.0527 0.7207 0.053 Uiso 1 1 calc R
C12 C 1.8504(5) 0.0686(3) 0.7298(3) 0.0324(9) Uani 1 1 d .
C13 C 1.6892(5) 0.0266(3) 0.7475(3) 0.0293(9) Uani 1 1 d .
C14 C 1.8799(6) 0.1588(3) 0.7041(3) 0.0388(10) Uani 1 1 d .
C15 C 1.7363(5) 0.2053(3) 0.6993(3) 0.0337(9) Uani 1 1 d .
C16 C 1.7592(6) 0.2896(4) 0.6754(3) 0.0439(11) Uani 1 1 d .
H16A H 1.8641 0.3153 0.6613 0.053 Uiso 1 1 calc R
C17 C 1.6276(7) 0.3352(4) 0.6725(3) 0.0506(13) Uani 1 1 d .
H17A H 1.6437 0.3913 0.6562 0.061 Uiso 1 1 calc R
C18 C 1.4724(7) 0.2979(4) 0.6935(3) 0.0482(12) Uani 1 1 d .
H18A H 1.3845 0.3295 0.6924 0.058 Uiso 1 1 calc R
C19 C 1.4466(6) 0.2137(3) 0.7165(3) 0.0376(10) Uani 1 1 d .
H19A H 1.3408 0.1882 0.7299 0.045 Uiso 1 1 calc R
C20 C 1.5784(5) 0.1671(3) 0.7195(3) 0.0308(9) Uani 1 1 d .
C21 C 1.5452(5) 0.0748(3) 0.7422(3) 0.0330(9) Uani 1 1 d .
C22 C 0.6162(5) -0.5067(3) 0.3820(3) 0.0299(9) Uani 1 1 d .
C23 C 0.6115(5) -0.5426(3) 0.2899(2) 0.0255(8) Uani 1 1 d .
C24 C 0.4643(5) -0.6179(3) 0.2332(3) 0.0288(9) Uani 1 1 d .
H24A H 0.3675 -0.6448 0.2522 0.035 Uiso 1 1 calc R
C25 C 0.4641(6) -0.6520(3) 0.1485(3) 0.0332(9) Uani 1 1 d .
H25A H 0.3687 -0.7043 0.1107 0.040 Uiso 1 1 calc R
C26 C 0.6037(6) -0.6095(3) 0.1194(3) 0.0332(9) Uani 1 1 d .
H26A H 0.6010 -0.6328 0.0621 0.040 Uiso 1 1 calc R
C27 C 0.7484(5) -0.5323(3) 0.1749(2) 0.0263(8) Uani 1 1 d .
C28 C 0.7530(5) -0.5017(3) 0.2602(2) 0.0272(8) Uani 1 1 d .
H28A H 0.8525 -0.4531 0.2982 0.033 Uiso 1 1 calc R
C29 C 0.9047(5) -0.4882(3) 0.1444(2) 0.0279(8) Uani 1 1 d .
C30 C 1.0467(6) -0.5267(3) 0.1506(3) 0.0373(10) Uani 1 1 d .
H30A H 1.0406 -0.5776 0.1728 0.045 Uiso 1 1 calc R
C31 C 1.1977(6) -0.4909(4) 0.1243(3) 0.0403(11) Uani 1 1 d .
H31A H 1.2896 -0.5193 0.1270 0.048 Uiso 1 1 calc R
C32 C 1.2105(6) -0.4134(3) 0.0942(3) 0.0350(10) Uani 1 1 d .
H32A H 1.3114 -0.3894 0.0765 0.042 Uiso 1 1 calc R
C33 C 1.0730(5) -0.3702(3) 0.0902(2) 0.0282(8) Uani 1 1 d .
C34 C 0.9169(5) -0.4087(3) 0.1139(2) 0.0274(8) Uani 1 1 d .
C35 C 1.1009(5) -0.2825(3) 0.0628(3) 0.0341(10) Uani 1 1 d .
C36 C 0.9583(5) -0.2341(3) 0.0605(3) 0.0310(9) Uani 1 1 d .
C37 C 0.9818(6) -0.1494(4) 0.0374(3) 0.0429(11) Uani 1 1 d .
H37A H 1.0841 -0.1256 0.0206 0.051 Uiso 1 1 calc R
C38 C 0.8527(7) -0.1003(4) 0.0395(3) 0.0503(13) Uani 1 1 d .
H38A H 0.8693 -0.0430 0.0250 0.060 Uiso 1 1 calc R
C39 C 0.6994(6) -0.1368(4) 0.0632(3) 0.0409(11) Uani 1 1 d .
H39A H 0.6132 -0.1038 0.0648 0.049 Uiso 1 1 calc R
C40 C 0.6742(5) -0.2217(3) 0.0842(3) 0.0339(9) Uani 1 1 d .
H40A H 0.5704 -0.2461 0.0997 0.041 Uiso 1 1 calc R
C41 C 0.8024(5) -0.2714(3) 0.0827(2) 0.0289(9) Uani 1 1 d .
C42 C 0.7712(5) -0.3632(3) 0.1066(3) 0.0329(9) Uani 1 1 d .
O1 O 1.0725(5) -0.3264(3) 0.6000(2) 0.0541(9) Uani 1 1 d .
O2 O 0.9210(4) -0.3473(3) 0.6934(2) 0.0503(9) Uani 1 1 d .
O3 O 2.0206(5) 0.1938(3) 0.6886(3) 0.0698(12) Uani 1 1 d .
O4 O 1.4018(5) 0.0399(3) 0.7547(3) 0.0640(12) Uani 1 1 d .
O5 O 0.7634(4) -0.4625(3) 0.43305(18) 0.0449(8) Uani 1 1 d .
O6 O 0.4756(4) -0.5206(3) 0.4058(2) 0.0562(10) Uani 1 1 d .
O7 O 1.2402(4) -0.2476(3) 0.0456(3) 0.0546(10) Uani 1 1 d .
O8 O 0.6276(4) -0.3988(3) 0.1181(3) 0.0644(12) Uani 1 1 d .
O9 O 0.6851(8) -0.2873(4) 0.5612(3) 0.0969(16) Uani 1 1 d D
O1W O 0.8638(4) -0.5562(2) 0.5519(2) 0.0452(8) Uani 1 1 d .
H1WB H 0.9743 -0.5475 0.5610 0.054 Uiso 1 1 d R
H1WA H 0.7925 -0.6152 0.5383 0.054 Uiso 1 1 d R
C43 C 0.769(3) -0.2282(15) 0.5378(17) 0.338(15) Uiso 1 1 d D
H43 H 0.8784 -0.2343 0.5285 0.405 Uiso 1 1 calc R
N1 N 0.7202(13) -0.1539(8) 0.5236(6) 0.143(3) Uiso 1 1 d D
C45 C 0.805(2) -0.0803(13) 0.5005(13) 0.272(10) Uiso 1 1 d D
H45A H 0.7340 -0.0815 0.4504 0.408 Uiso 1 1 calc R
H45B H 0.9150 -0.0901 0.4896 0.408 Uiso 1 1 calc R
H45C H 0.8264 -0.0159 0.5448 0.408 Uiso 1 1 calc R
C44 C 0.5453(18) -0.1483(12) 0.5253(11) 0.220(7) Uiso 1 1 d D
H44A H 0.4899 -0.1495 0.4719 0.331 Uiso 1 1 calc R
H44B H 0.5495 -0.0865 0.5688 0.331 Uiso 1 1 calc R
H44C H 0.4788 -0.2052 0.5363 0.331 Uiso 1 1 calc R

loop_
_atom_site_aniso_label
_atom_site_aniso_U_11
_atom_site_aniso_U_22
_atom_site_aniso_U_33
_atom_site_aniso_U_23
_atom_site_aniso_U_13
_atom_site_aniso_U_12
Mn1 0.0291(4) 0.0405(4) 0.0300(4) 0.0102(3) 0.0119(3) 0.0019(3)
C1 0.032(2) 0.030(2) 0.041(3) 0.0048(19) 0.0044(19) 0.0039(19)
C2 0.027(2) 0.025(2) 0.036(2) 0.0097(17) 0.0046(17) 0.0076(17)
C3 0.033(2) 0.034(2) 0.044(2) 0.018(2) 0.0126(19) 0.0083(19)
C4 0.045(3) 0.047(3) 0.032(2) 0.018(2) 0.008(2) 0.009(2)
C5 0.034(2) 0.034(2) 0.037(2) 0.0089(19) -0.0018(19) 0.0018(19)
C6 0.026(2) 0.026(2) 0.039(2) 0.0145(18) 0.0037(17) 0.0081(17)
C7 0.033(2) 0.035(2) 0.036(2) 0.0144(19) 0.0095(18) 0.0100(19)
C8 0.027(2) 0.030(2) 0.037(2) 0.0110(18) 0.0028(18) 0.0075(17)
C9 0.037(3) 0.034(2) 0.066(3) 0.023(2) 0.008(2) 0.011(2)
C10 0.033(3) 0.046(3) 0.084(4) 0.024(3) 0.011(3) 0.018(2)
C11 0.025(2) 0.046(3) 0.064(3) 0.020(2) 0.014(2) 0.012(2)
C12 0.023(2) 0.033(2) 0.040(2) 0.0120(19) 0.0077(17) 0.0073(17)
C13 0.022(2) 0.030(2) 0.036(2) 0.0127(18) 0.0063(17) 0.0077(17)
C14 0.025(2) 0.043(3) 0.050(3) 0.019(2) 0.0127(19) 0.0061(19)
C15 0.025(2) 0.035(2) 0.040(2) 0.0154(19) 0.0075(18) 0.0056(18)
C16 0.037(3) 0.043(3) 0.058(3) 0.028(2) 0.016(2) 0.007(2)
C17 0.057(3) 0.040(3) 0.067(3) 0.032(3) 0.020(3) 0.016(2)
C18 0.047(3) 0.049(3) 0.064(3) 0.031(3) 0.017(2) 0.026(2)
C19 0.030(2) 0.037(2) 0.051(3) 0.020(2) 0.012(2) 0.0119(19)
C20 0.029(2) 0.029(2) 0.036(2) 0.0121(18) 0.0081(17) 0.0084(17)
C21 0.022(2) 0.034(2) 0.047(3) 0.018(2) 0.0127(18) 0.0077(18)
C22 0.028(2) 0.033(2) 0.031(2) 0.0153(18) 0.0099(18) 0.0080(18)
C23 0.024(2) 0.029(2) 0.026(2) 0.0139(16) 0.0078(16) 0.0080(16)
C24 0.023(2) 0.030(2) 0.036(2) 0.0152(18) 0.0122(17) 0.0071(17)
C25 0.028(2) 0.030(2) 0.033(2) 0.0068(18) 0.0037(17) 0.0007(17)
C26 0.036(2) 0.034(2) 0.025(2) 0.0081(17) 0.0104(18) 0.0055(19)
C27 0.027(2) 0.028(2) 0.029(2) 0.0149(17) 0.0097(16) 0.0088(16)
C28 0.021(2) 0.029(2) 0.029(2) 0.0098(17) 0.0061(16) 0.0024(16)
C29 0.027(2) 0.032(2) 0.0250(19) 0.0109(17) 0.0095(16) 0.0067(17)
C30 0.036(2) 0.042(3) 0.047(3) 0.026(2) 0.017(2) 0.018(2)
C31 0.028(2) 0.051(3) 0.053(3) 0.025(2) 0.017(2) 0.020(2)
C32 0.026(2) 0.043(2) 0.041(2) 0.019(2) 0.0166(18) 0.0099(19)
C33 0.027(2) 0.034(2) 0.027(2) 0.0132(17) 0.0105(16) 0.0079(17)
C34 0.024(2) 0.031(2) 0.028(2) 0.0101(17) 0.0091(16) 0.0076(17)
C35 0.026(2) 0.040(2) 0.039(2) 0.019(2) 0.0135(18) 0.0059(19)
C36 0.029(2) 0.033(2) 0.034(2) 0.0160(18) 0.0094(17) 0.0069(18)
C37 0.034(3) 0.045(3) 0.059(3) 0.031(2) 0.017(2) 0.010(2)
C38 0.053(3) 0.044(3) 0.067(3) 0.036(3) 0.016(3) 0.016(2)
C39 0.038(3) 0.042(3) 0.049(3) 0.021(2) 0.009(2) 0.018(2)
C40 0.024(2) 0.041(2) 0.038(2) 0.016(2) 0.0074(18) 0.0096(18)
C41 0.023(2) 0.031(2) 0.030(2) 0.0103(17) 0.0046(16) 0.0044(17)
C42 0.026(2) 0.037(2) 0.043(2) 0.020(2) 0.0141(18) 0.0097(18)
O1 0.046(2) 0.060(2) 0.0352(19) 0.0018(16) 0.0076(15) 0.0000(17)
O2 0.0307(18) 0.055(2) 0.052(2) 0.0150(17) 0.0070(15) -0.0035(15)
O3 0.038(2) 0.082(3) 0.127(4) 0.073(3) 0.043(2) 0.025(2)
O4 0.035(2) 0.062(2) 0.126(4) 0.062(3) 0.039(2) 0.0229(18)
O5 0.0306(17) 0.068(2) 0.0291(16) 0.0124(15) 0.0058(13) 0.0109(16)
O6 0.0372(19) 0.082(3) 0.0406(18) 0.0171(18) 0.0208(15) 0.0025(18)
O7 0.0359(19) 0.064(2) 0.091(3) 0.054(2) 0.0360(19) 0.0185(17)
O8 0.0333(19) 0.071(3) 0.129(4) 0.071(3) 0.043(2) 0.0265(18)
O9 0.122(5) 0.071(3) 0.075(3) 0.011(3) 0.024(3) 0.009(3)
O1W 0.0416(19) 0.0464(19) 0.0495(19) 0.0196(16) 0.0176(15) 0.0095(15)

loop_
_atom_type_symbol
_atom_type_description
_atom_type_scat_dispersion_real
_atom_type_scat_dispersion_imag
_atom_type_scat_source
C C 0.0033 0.0016 'International Tables Vol C Tables 4.2.6.8 and 6.1.1.4'
H H 0.0000 0.0000 'International Tables Vol C Tables 4.2.6.8 and 6.1.1.4'
Mn Mn 0.3368 0.7283 'International Tables Vol C Tables 4.2.6.8 and 6.1.1.4'
N N 0.0061 0.0033 'International Tables Vol C Tables 4.2.6.8 and 6.1.1.4'
O O 0.0106 0.0060 'International Tables Vol C Tables 4.2.6.8 and 6.1.1.4'

loop_
_geom_angle_atom_site_label_1
_geom_angle_atom_site_label_2
_geom_angle_atom_site_label_3
_geom_angle
_geom_angle_site_symmetry_1
_geom_angle_site_symmetry_3
O6 Mn1 O5 117.10(13) 2_646 .
O6 Mn1 O2 97.12(14) 2_646 .
O5 Mn1 O2 145.59(13) . .
O6 Mn1 O9 90.5(2) 2_646 .
O5 Mn1 O9 89.04(17) . .
O2 Mn1 O9 94.41(17) . .
O6 Mn1 O1W 97.49(15) 2_646 .
O5 Mn1 O1W 83.43(13) . .
O2 Mn1 O1W 88.95(13) . .
O9 Mn1 O1W 170.88(16) . .
O6 Mn1 O1 153.11(13) 2_646 .
O5 Mn1 O1 89.78(12) . .
O2 Mn1 O1 56.01(12) . .
O9 Mn1 O1 90.76(19) . .
O1W Mn1 O1 84.09(14) . .
O1 C1 O2 121.1(4) . .
O1 C1 C2 119.9(4) . .
O2 C1 C2 119.0(4) . .
C7 C2 C3 119.2(4) . .
C7 C2 C1 120.3(4) . .
C3 C2 C1 120.4(4) . .
C4 C3 C2 120.3(4) . .
C4 C3 H3A 119.9 . .
C2 C3 H3A 119.9 . .
C3 C4 C5 120.1(4) . .
C3 C4 H4A 120.0 . .
C5 C4 H4A 120.0 . .
C4 C5 C6 121.0(4) . .
C4 C5 H5A 119.5 . .
C6 C5 H5A 119.5 . .
C5 C6 C7 118.4(4) . .
C5 C6 C8 120.6(4) . .
C7 C6 C8 120.8(4) . .
C2 C7 C6 121.1(4) . .
C2 C7 H7A 119.5 . .
C6 C7 H7A 119.5 . .
C9 C8 C13 117.8(4) . .
C9 C8 C6 117.6(4) . .
C13 C8 C6 124.5(4) . .
C10 C9 C8 122.4(4) . .
C10 C9 H9A 118.8 . .
C8 C9 H9A 118.8 . .
C11 C10 C9 119.8(4) . .
C11 C10 H10A 120.1 . .
C9 C10 H10A 120.1 . .
C10 C11 C12 120.0(4) . .
C10 C11 H11A 120.0 . .
C12 C11 H11A 120.0 . .
C11 C12 C13 120.6(4) . .
C11 C12 C14 117.7(4) . .
C13 C12 C14 121.6(4) . .
C8 C13 C12 119.4(4) . .
C8 C13 C21 121.4(4) . .
C12 C13 C21 119.2(4) . .
O3 C14 C15 121.1(4) . .
O3 C14 C12 120.6(4) . .
C15 C14 C12 118.3(4) . .
C20 C15 C16 119.3(4) . .
C20 C15 C14 120.9(4) . .
C16 C15 C14 119.9(4) . .
C17 C16 C15 120.5(4) . .
C17 C16 H16A 119.8 . .
C15 C16 H16A 119.8 . .
C18 C17 C16 120.1(4) . .
C18 C17 H17A 120.0 . .
C16 C17 H17A 120.0 . .
C17 C18 C19 120.3(4) . .
C17 C18 H18A 119.9 . .
C19 C18 H18A 119.9 . .
C18 C19 C20 120.1(4) . .
C18 C19 H19A 120.0 . .
C20 C19 H19A 120.0 . .
C19 C20 C15 119.8(4) . .
C19 C20 C21 119.0(4) . .
C15 C20 C21 121.2(4) . .
O4 C21 C20 119.4(4) . .
O4 C21 C13 121.9(4) . .
C20 C21 C13 118.7(3) . .
O6 C22 O5 122.2(4) . .
O6 C22 C23 119.2(4) . .
O5 C22 C23 118.6(4) . .
C28 C23 C24 119.6(4) . .
C28 C23 C22 120.4(4) . .
C24 C23 C22 120.0(3) . .
C25 C24 C23 119.3(4) . .
C25 C24 H24A 120.4 . .
C23 C24 H24A 120.4 . .
C26 C25 C24 120.7(4) . .
C26 C25 H25A 119.7 . .
C24 C25 H25A 119.7 . .
C25 C26 C27 120.6(4) . .
C25 C26 H26A 119.7 . .
C27 C26 H26A 119.7 . .
C28 C27 C26 118.7(4) . .
C28 C27 C29 119.9(3) . .
C26 C27 C29 121.2(3) . .
C27 C28 C23 121.0(4) . .
C27 C28 H28A 119.5 . .
C23 C28 H28A 119.5 . .
C30 C29 C34 119.1(4) . .
C30 C29 C27 117.1(3) . .
C34 C29 C27 123.7(3) . .
C29 C30 C31 121.5(4) . .
C29 C30 H30A 119.2 . .
C31 C30 H30A 119.2 . .
C32 C31 C30 119.7(4) . .
C32 C31 H31A 120.2 . .
C30 C31 H31A 120.2 . .
C31 C32 C33 120.4(4) . .
C31 C32 H32A 119.8 . .
C33 C32 H32A 119.8 . .
C32 C33 C34 120.2(4) . .
C32 C33 C35 117.4(4) . .
C34 C33 C35 122.4(4) . .
C29 C34 C33 119.0(4) . .
C29 C34 C42 122.0(3) . .
C33 C34 C42 118.9(4) . .
O7 C35 C33 121.4(4) . .
O7 C35 C36 120.5(4) . .
C33 C35 C36 118.0(3) . .
C37 C36 C41 119.7(4) . .
C37 C36 C35 119.7(4) . .
C41 C36 C35 120.6(4) . .
C38 C37 C36 120.0(4) . .
C38 C37 H37A 120.0 . .
C36 C37 H37A 120.0 . .
C39 C38 C37 120.0(4) . .
C39 C38 H38A 120.0 . .
C37 C38 H38A 120.0 . .
C40 C39 C38 120.2(4) . .
C40 C39 H39A 119.9 . .
C38 C39 H39A 119.9 . .
C39 C40 C41 120.6(4) . .
C39 C40 H40A 119.7 . .
C41 C40 H40A 119.7 . .
C40 C41 C36 119.6(4) . .
C40 C41 C42 119.2(4) . .
C36 C41 C42 121.2(4) . .
O8 C42 C34 122.3(4) . .
O8 C42 C41 119.2(4) . .
C34 C42 C41 118.6(3) . .
C1 O1 Mn1 86.0(3) . .
C1 O2 Mn1 96.6(3) . .
C22 O5 Mn1 116.5(3) . .
C22 O6 Mn1 167.2(4) . 2_646
C43 O9 Mn1 121.5(10) . .
Mn1 O1W H1WB 119.8 . .
Mn1 O1W H1WA 120.2 . .
H1WB O1W H1WA 120.0 . .
O9 C43 N1 124.8(17) . .
O9 C43 H43 117.6 . .
N1 C43 H43 117.6 . .
C43 N1 C45 130.7(13) . .
C43 N1 C44 120.5(12) . .
C45 N1 C44 108.5(11) . .
N1 C45 H45A 109.5 . .
N1 C45 H45B 109.5 . .
H45A C45 H45B 109.5 . .
N1 C45 H45C 109.5 . .
H45A C45 H45C 109.5 . .
H45B C45 H45C 109.5 . .
N1 C44 H44A 109.5 . .
N1 C44 H44B 109.5 . .
H44A C44 H44B 109.5 . .
N1 C44 H44C 109.5 . .
H44A C44 H44C 109.5 . .
H44B C44 H44C 109.5 . .

loop_
_geom_bond_atom_site_label_1
_geom_bond_atom_site_label_2
_geom_bond_distance
_geom_bond_site_symmetry_2
Mn1 O6 2.082(4) 2_646
Mn1 O5 2.142(3) .
Mn1 O2 2.197(4) .
Mn1 O9 2.206(6) .
Mn1 O1W 2.250(4) .
Mn1 O1 2.438(4) .
C1 O1 1.244(6) .
C1 O2 1.267(5) .
C1 C2 1.499(6) .
C2 C7 1.379(6) .
C2 C3 1.391(6) .
C3 C4 1.374(6) .
C3 H3A 0.9300 .
C4 C5 1.377(6) .
C4 H4A 0.9300 .
C5 C6 1.383(6) .
C5 H5A 0.9300 .
C6 C7 1.396(6) .
C6 C8 1.490(6) .
C7 H7A 0.9300 .
C8 C9 1.395(6) .
C8 C13 1.404(6) .
C9 C10 1.376(7) .
C9 H9A 0.9300 .
C10 C11 1.368(7) .
C10 H10A 0.9300 .
C11 C12 1.389(6) .
C11 H11A 0.9300 .
C12 C13 1.406(6) .
C12 C14 1.491(6) .
C13 C21 1.494(6) .
C14 O3 1.221(5) .
C14 C15 1.473(6) .
C15 C20 1.391(6) .
C15 C16 1.393(6) .
C16 C17 1.377(7) .
C16 H16A 0.9300 .
C17 C18 1.375(7) .
C17 H17A 0.9300 .
C18 C19 1.382(6) .
C18 H18A 0.9300 .
C19 C20 1.389(6) .
C19 H19A 0.9300 .
C20 C21 1.490(6) .
C21 O4 1.216(5) .
C22 O6 1.241(5) .
C22 O5 1.258(5) .
C22 C23 1.493(6) .
C23 C28 1.385(5) .
C23 C24 1.396(6) .
C24 C25 1.379(6) .
C24 H24A 0.9300 .
C25 C26 1.377(6) .
C25 H25A 0.9300 .
C26 C27 1.388(6) .
C26 H26A 0.9300 .
C27 C28 1.383(5) .
C27 C29 1.501(5) .
C28 H28A 0.9300 .
C29 C30 1.389(6) .
C29 C34 1.404(6) .
C30 C31 1.389(6) .
C30 H30A 0.9300 .
C31 C32 1.370(6) .
C31 H31A 0.9300 .
C32 C33 1.398(6) .
C32 H32A 0.9300 .
C33 C34 1.410(5) .
C33 C35 1.475(6) .
C34 C42 1.484(6) .
C35 O7 1.225(5) .
C35 C36 1.481(6) .
C36 C37 1.390(6) .
C36 C41 1.391(6) .
C37 C38 1.388(7) .
C37 H37A 0.9300 .
C38 C39 1.383(7) .
C38 H38A 0.9300 .
C39 C40 1.372(6) .
C39 H39A 0.9300 .
C40 C41 1.389(6) .
C40 H40A 0.9300 .
C41 C42 1.493(6) .
C42 O8 1.214(5) .
O6 Mn1 2.082(4) 2_646
O9 C43 1.170(15) .
O1W H1WB 0.8500 .
O1W H1WA 0.8501 .
C43 N1 1.314(13) .
C43 H43 0.9300 .
N1 C45 1.327(13) .
N1 C44 1.426(12) .
C45 H45A 0.9600 .
C45 H45B 0.9600 .
C45 H45C 0.9600 .
C44 H44A 0.9600 .
C44 H44B 0.9600 .
C44 H44C 0.9600 .

loop_
_geom_torsion_atom_site_label_1
_geom_torsion_atom_site_label_2
_geom_torsion_atom_site_label_3
_geom_torsion_atom_site_label_4
_geom_torsion
_geom_torsion_site_symmetry_1
_geom_torsion_site_symmetry_4
O1 C1 C2 C7 3.4(6) . .
O2 C1 C2 C7 -174.6(4) . .
O1 C1 C2 C3 -179.6(4) . .
O2 C1 C2 C3 2.4(6) . .
C7 C2 C3 C4 -0.3(6) . .
C1 C2 C3 C4 -177.3(4) . .
C2 C3 C4 C5 1.0(7) . .
C3 C4 C5 C6 0.2(7) . .
C4 C5 C6 C7 -2.1(6) . .
C4 C5 C6 C8 -177.0(4) . .
C3 C2 C7 C6 -1.6(6) . .
C1 C2 C7 C6 175.4(4) . .
C5 C6 C7 C2 2.8(6) . .
C8 C6 C7 C2 177.7(4) . .
C5 C6 C8 C9 80.3(5) . .
C7 C6 C8 C9 -94.5(5) . .
C5 C6 C8 C13 -99.4(5) . .
C7 C6 C8 C13 85.8(5) . .
C13 C8 C9 C10 0.0(7) . .
C6 C8 C9 C10 -179.7(5) . .
C8 C9 C10 C11 -0.9(8) . .
C9 C10 C11 C12 1.5(8) . .
C10 C11 C12 C13 -1.2(7) . .
C10 C11 C12 C14 -179.4(5) . .
C9 C8 C13 C12 0.2(6) . .
C6 C8 C13 C12 180.0(4) . .
C9 C8 C13 C21 -179.9(4) . .
C6 C8 C13 C21 -0.2(6) . .
C11 C12 C13 C8 0.4(6) . .
C14 C12 C13 C8 178.5(4) . .
C11 C12 C13 C21 -179.5(4) . .
C14 C12 C13 C21 -1.4(6) . .
C11 C12 C14 O3 -1.5(7) . .
C13 C12 C14 O3 -179.6(5) . .
C11 C12 C14 C15 179.5(4) . .
C13 C12 C14 C15 1.4(6) . .
O3 C14 C15 C20 -178.0(5) . .
C12 C14 C15 C20 1.0(6) . .
O3 C14 C15 C16 1.1(7) . .
C12 C14 C15 C16 -179.9(4) . .
C20 C15 C16 C17 0.5(7) . .
C14 C15 C16 C17 -178.5(5) . .
C15 C16 C17 C18 0.3(8) . .
C16 C17 C18 C19 -1.0(8) . .
C17 C18 C19 C20 0.9(8) . .
C18 C19 C20 C15 -0.1(7) . .
C18 C19 C20 C21 -178.4(4) . .
C16 C15 C20 C19 -0.6(6) . .
C14 C15 C20 C19 178.4(4) . .
C16 C15 C20 C21 177.6(4) . .
C14 C15 C20 C21 -3.3(6) . .
C19 C20 C21 O4 2.6(7) . .
C15 C20 C21 O4 -175.7(4) . .
C19 C20 C21 C13 -178.5(4) . .
C15 C20 C21 C13 3.2(6) . .
C8 C13 C21 O4 -1.8(7) . .
C12 C13 C21 O4 178.1(4) . .
C8 C13 C21 C20 179.3(4) . .
C12 C13 C21 C20 -0.8(6) . .
O6 C22 C23 C28 159.4(4) . .
O5 C22 C23 C28 -20.1(6) . .
O6 C22 C23 C24 -20.9(6) . .
O5 C22 C23 C24 159.6(4) . .
C28 C23 C24 C25 1.4(6) . .
C22 C23 C24 C25 -178.3(4) . .
C23 C24 C25 C26 -2.8(6) . .
C24 C25 C26 C27 0.8(6) . .
C25 C26 C27 C28 2.7(6) . .
C25 C26 C27 C29 177.5(4) . .
C26 C27 C28 C23 -4.1(6) . .
C29 C27 C28 C23 -178.9(4) . .
C24 C23 C28 C27 2.0(6) . .
C22 C23 C28 C27 -178.2(4) . .
C28 C27 C29 C30 78.4(5) . .
C26 C27 C29 C30 -96.3(5) . .
C28 C27 C29 C34 -98.8(5) . .
C26 C27 C29 C34 86.4(5) . .
C34 C29 C30 C31 -2.5(6) . .
C27 C29 C30 C31 -179.9(4) . .
C29 C30 C31 C32 2.4(7) . .
C30 C31 C32 C33 0.1(7) . .
C31 C32 C33 C34 -2.4(6) . .
C31 C32 C33 C35 175.8(4) . .
C30 C29 C34 C33 0.2(6) . .
C27 C29 C34 C33 177.4(4) . .
C30 C29 C34 C42 -179.3(4) . .
C27 C29 C34 C42 -2.1(6) . .
C32 C33 C34 C29 2.3(6) . .
C35 C33 C34 C29 -175.9(4) . .
C32 C33 C34 C42 -178.3(4) . .
C35 C33 C34 C42 3.5(6) . .
C32 C33 C35 O7 -1.2(6) . .
C34 C33 C35 O7 177.0(4) . .
C32 C33 C35 C36 -178.3(4) . .
C34 C33 C35 C36 0.0(6) . .
O7 C35 C36 C37 1.0(7) . .
C33 C35 C36 C37 178.1(4) . .
O7 C35 C36 C41 -177.8(4) . .
C33 C35 C36 C41 -0.7(6) . .
C41 C36 C37 C38 2.3(7) . .
C35 C36 C37 C38 -176.5(4) . .
C36 C37 C38 C39 -1.1(8) . .
C37 C38 C39 C40 -0.3(8) . .
C38 C39 C40 C41 0.5(7) . .
C39 C40 C41 C36 0.7(6) . .
C39 C40 C41 C42 179.6(4) . .
C37 C36 C41 C40 -2.1(6) . .
C35 C36 C41 C40 176.7(4) . .
C37 C36 C41 C42 179.0(4) . .
C35 C36 C41 C42 -2.2(6) . .
C29 C34 C42 O8 -7.8(7) . .
C33 C34 C42 O8 172.7(4) . .
C29 C34 C42 C41 173.2(4) . .
C33 C34 C42 C41 -6.2(6) . .
C40 C41 C42 O8 7.7(6) . .
C36 C41 C42 O8 -173.3(4) . .
C40 C41 C42 C34 -173.3(4) . .
C36 C41 C42 C34 5.6(6) . .
O2 C1 O1 Mn1 4.6(4) . .
C2 C1 O1 Mn1 -173.4(4) . .
O6 Mn1 O1 C1 -0.6(5) 2_646 .
O5 Mn1 O1 C1 -178.9(3) . .
O2 Mn1 O1 C1 -2.7(3) . .
O9 Mn1 O1 C1 92.1(3) . .
O1W Mn1 O1 C1 -95.5(3) . .
O1 C1 O2 Mn1 -5.1(5) . .
C2 C1 O2 Mn1 172.9(3) . .
O6 Mn1 O2 C1 -176.3(3) 2_646 .
O5 Mn1 O2 C1 9.5(4) . .
O9 Mn1 O2 C1 -85.2(3) . .
O1W Mn1 O2 C1 86.3(3) . .
O1 Mn1 O2 C1 2.7(3) . .
O6 C22 O5 Mn1 4.6(6) . .
C23 C22 O5 Mn1 -175.9(3) . .
O6 Mn1 O5 C22 9.3(4) 2_646 .
O2 Mn1 O5 C22 -177.2(3) . .
O9 Mn1 O5 C22 -80.8(3) . .
O1W Mn1 O5 C22 104.4(3) . .
O1 Mn1 O5 C22 -171.5(3) . .
O5 C22 O6 Mn1 -109.9(14) . 2_646
C23 C22 O6 Mn1 70.6(15) . 2_646
O6 Mn1 O9 C43 -172.2(17) 2_646 .
O5 Mn1 O9 C43 -55.1(17) . .
O2 Mn1 O9 C43 90.6(17) . .
O1W Mn1 O9 C43 -21(2) . .
O1 Mn1 O9 C43 34.6(17) . .
Mn1 O9 C43 N1 170.4(17) . .
O9 C43 N1 C45 177(2) . .
O9 C43 N1 C44 -9(4) . .
